data_1553798
loop_
_publ_author_name
'Hou, Tianjiao'
'Zhang, Jian'
'Wang, Chenjiao'
'Luo, Jun'

_publ_section_title
;
 A facile method to construct a 2,4,9-triazaadamantane skeleton and
 synthesize nitramine derivatives
;
_journal_issue 9
_journal_name_full 'Organic Chemistry Frontiers'
_journal_page_first 1819
_journal_paper_doi 10.1039/C7QO00357A
_journal_volume 4
_journal_year 2017
_chemical_formula_sum 'C7 H9 N7 O9'
_chemical_formula_weight 335.21
_chemical_name_systematic '2,4,9-trinitro-2,4,9-triazaadamantane-7-yl nitrate'
_space_group_crystal_system monoclinic
_space_group_IT_number 9
_space_group_name_Hall 'C -2yc'
_space_group_name_H-M_alt 'C 1 c 1'
_atom_sites_solution_hydrogens geom
_audit_creation_method SHELXL-2014/7
_audit_update_record
;
2017-03-14 deposited with the CCDC.
2017-06-13 downloaded from the CCDC.
;
_cell_angle_alpha 90
_cell_angle_beta 90.870(3)
_cell_angle_gamma 90
_cell_formula_units_Z 4
_cell_length_a 7.6272(7)
_cell_length_b 13.3952(13)
_cell_length_c 11.8460(12)
_cell_measurement_reflns_used 9918
_cell_measurement_temperature 296(2)
_cell_measurement_theta_max 27.52
_cell_measurement_theta_min 2.51
_cell_volume 1210.1(2)
_computing_cell_refinement 'Bruker SAINT'
_computing_data_collection 'Bruker APEX2'
_computing_data_reduction 'Bruker SAINT'
_computing_molecular_graphics 'Bruker SHELXTL'
_computing_publication_material 'Bruker SHELXTL'
_computing_structure_refinement 'SHELXL-2014 (Sheldrick 2014)'
_computing_structure_solution 'SHELXS-97 (Sheldrick 2008)'
_diffrn_ambient_temperature 296(2)
_diffrn_measured_fraction_theta_full 0.983
_diffrn_measured_fraction_theta_max 0.988
_diffrn_measurement_device_type 'Bruker APEX-II CCD'
_diffrn_measurement_method '\f and \w scans'
_diffrn_radiation_type MoK\a
_diffrn_radiation_wavelength 0.71073
_diffrn_reflns_av_R_equivalents 0.0214
_diffrn_reflns_av_unetI/netI 0.0264
_diffrn_reflns_Laue_measured_fraction_full 0.983
_diffrn_reflns_Laue_measured_fraction_max 0.988
_diffrn_reflns_limit_h_max 10
_diffrn_reflns_limit_h_min -7
_diffrn_reflns_limit_k_max 17
_diffrn_reflns_limit_k_min -17
_diffrn_reflns_limit_l_max 15
_diffrn_reflns_limit_l_min -15
_diffrn_reflns_number 5528
_diffrn_reflns_point_group_measured_fraction_full 0.895
_diffrn_reflns_point_group_measured_fraction_max 0.870
_diffrn_reflns_theta_full 25.242
_diffrn_reflns_theta_max 28.469
_diffrn_reflns_theta_min 3.495
_exptl_absorpt_coefficient_mu 0.170
_exptl_crystal_colour ????
_exptl_crystal_density_diffrn 1.840
_exptl_crystal_description ???
_exptl_crystal_F_000 688
_exptl_crystal_recrystallization_method 'Re-crystallisation from solvent: ??'
_exptl_crystal_size_max 0.280
_exptl_crystal_size_mid 0.250
_exptl_crystal_size_min 0.220
_refine_diff_density_max 0.265
_refine_diff_density_min -0.174
_refine_diff_density_rms 0.038
_refine_ls_abs_structure_details
;
 Flack x determined using 1104 quotients [(I+)-(I-)]/[(I+)+(I-)]
 (Parsons, Flack and Wagner, Acta Cryst. B69 (2013) 249-259).
;
_refine_ls_abs_structure_Flack 0.2(3)
_refine_ls_extinction_method none
_refine_ls_goodness_of_fit_ref 1.058
_refine_ls_hydrogen_treatment constr
_refine_ls_matrix_type full
_refine_ls_number_parameters 208
_refine_ls_number_reflns 2653
_refine_ls_number_restraints 2
_refine_ls_restrained_S_all 1.058
_refine_ls_R_factor_all 0.0262
_refine_ls_R_factor_gt 0.0256
_refine_ls_shift/su_max 0.000
_refine_ls_shift/su_mean 0.000
_refine_ls_structure_factor_coef Fsqd
_refine_ls_weighting_details 'w=1/[\s^2^(Fo^2^)+(0.0407P)^2^+0.3657P] where P=(Fo^2^+2Fc^2^)/3'
_refine_ls_weighting_scheme calc
_refine_ls_wR_factor_gt 0.0682
_refine_ls_wR_factor_ref 0.0686
_reflns_Friedel_coverage 0.758
_reflns_Friedel_fraction_full 0.806
_reflns_Friedel_fraction_max 0.753
_reflns_number_gt 2606
_reflns_number_total 2653
_reflns_threshold_expression 'I > 2\s(I)'
_cod_data_source_file c7qo00357a2.cif
_cod_data_source_block 20161018CY01_0m_a
_cod_original_sg_symbol_H-M 'C c'
_cod_database_code 1553798
_shelx_shelxl_version_number 2014/7
_shelx_space_group_comment
;
The symmetry employed for this shelxl refinement is uniquely defined
by the following loop, which should always be used as a source of
symmetry information in preference to the above space-group names.
They are only intended as comments.
;
_shelx_estimated_absorpt_t_min 0.954
_shelx_estimated_absorpt_t_max 0.963

loop_
_space_group_symop_operation_xyz
'x, y, z'
'x, -y, z+1/2'
'x+1/2, y+1/2, z'
'x+1/2, -y+1/2, z+1/2'

loop_
_atom_site_label
_atom_site_type_symbol
_atom_site_fract_x
_atom_site_fract_y
_atom_site_fract_z
_atom_site_U_iso_or_equiv
_atom_site_adp_type
_atom_site_occupancy
_atom_site_site_symmetry_order
_atom_site_calc_flag
_atom_site_refinement_flags_posn
_atom_site_refinement_flags_adp
O1 O 0.3670(2) 0.63735(11) 0.76663(12) 0.0235(3) Uani 1 1 d . .
O2 O 0.6182(2) 0.71222(11) 0.78426(12) 0.0240(3) Uani 1 1 d . .
O9 O 0.68219(18) 0.52138(10) 0.31353(12) 0.0202(3) Uani 1 1 d . .
O6 O 0.7674(2) 0.89002(11) 0.60956(14) 0.0283(3) Uani 1 1 d . .
O5 O 0.5866(2) 0.94613(11) 0.48034(15) 0.0268(3) Uani 1 1 d . .
O4 O 0.10298(19) 0.71535(13) 0.59173(14) 0.0266(3) Uani 1 1 d . .
O8 O 0.8975(2) 0.46229(13) 0.21581(14) 0.0321(4) Uani 1 1 d . .
N2 N 0.5064(2) 0.66705(12) 0.73038(13) 0.0173(3) Uani 1 1 d . .
O7 O 0.8919(2) 0.62262(12) 0.24514(14) 0.0306(4) Uani 1 1 d . .
O3 O 0.2165(2) 0.85218(11) 0.52561(16) 0.0331(4) Uani 1 1 d . .
N1 N 0.5466(2) 0.64123(11) 0.61893(13) 0.0149(3) Uani 1 1 d . .
N3 N 0.3358(2) 0.70427(11) 0.48080(14) 0.0161(3) Uani 1 1 d . .
N6 N 0.6575(2) 0.87880(11) 0.53464(14) 0.0176(3) Uani 1 1 d . .
N5 N 0.6126(2) 0.78340(11) 0.50651(14) 0.0192(3) Uani 1 1 d . .
N7 N 0.8386(2) 0.53826(14) 0.25372(14) 0.0225(3) Uani 1 1 d . .
N4 N 0.2117(2) 0.76163(12) 0.53810(15) 0.0209(3) Uani 1 1 d . .
C4 C 0.7689(2) 0.62823(13) 0.47646(15) 0.0151(3) Uani 1 1 d . .
H4A H 0.8629 0.6625 0.4382 0.018 Uiso 1 1 calc R U
H4B H 0.8168 0.5689 0.5122 0.018 Uiso 1 1 calc R U
C7 C 0.4007(2) 0.61502(12) 0.54121(15) 0.0143(3) Uani 1 1 d . .
H7 H 0.3057 0.5823 0.5819 0.017 Uiso 1 1 calc R U
C2 C 0.4764(2) 0.54528(13) 0.45206(15) 0.0152(3) Uani 1 1 d . .
H2A H 0.5211 0.4851 0.4877 0.018 Uiso 1 1 calc R U
H2B H 0.3854 0.5265 0.3980 0.018 Uiso 1 1 calc R U
C3 C 0.5498(3) 0.69180(13) 0.33269(16) 0.0173(3) Uani 1 1 d . .
H3A H 0.4584 0.6726 0.2791 0.021 Uiso 1 1 calc R U
H3B H 0.6414 0.7261 0.2921 0.021 Uiso 1 1 calc R U
C1 C 0.6244(2) 0.59946(12) 0.39180(15) 0.0141(3) Uani 1 1 d . .
C5 C 0.6885(2) 0.69688(12) 0.56545(15) 0.0141(3) Uani 1 1 d . .
H5A H 0.7770 0.7178 0.6214 0.017 Uiso 1 1 calc R U
C6 C 0.4742(2) 0.76063(13) 0.42386(15) 0.0167(3) Uani 1 1 d . .
H6 H 0.4270 0.8220 0.3901 0.020 Uiso 1 1 calc R U

loop_
_atom_site_aniso_label
_atom_site_aniso_U_11
_atom_site_aniso_U_22
_atom_site_aniso_U_33
_atom_site_aniso_U_23
_atom_site_aniso_U_13
_atom_site_aniso_U_12
O1 0.0239(8) 0.0280(7) 0.0188(7) 0.0028(5) 0.0071(6) 0.0043(5)
O2 0.0278(8) 0.0273(7) 0.0167(7) -0.0048(5) -0.0055(6) 0.0035(6)
O9 0.0199(7) 0.0196(6) 0.0213(7) -0.0083(5) 0.0077(5) -0.0052(5)
O6 0.0289(9) 0.0202(7) 0.0355(9) -0.0042(6) -0.0105(7) -0.0081(6)
O5 0.0266(8) 0.0130(6) 0.0408(9) 0.0051(6) -0.0019(6) -0.0001(5)
O4 0.0144(7) 0.0383(8) 0.0272(8) -0.0081(6) 0.0000(6) 0.0051(5)
O8 0.0279(8) 0.0354(8) 0.0334(9) -0.0172(7) 0.0107(6) -0.0019(6)
N2 0.0216(8) 0.0167(7) 0.0136(7) 0.0013(5) -0.0015(5) 0.0072(6)
O7 0.0311(9) 0.0317(8) 0.0295(8) -0.0055(6) 0.0118(7) -0.0121(6)
O3 0.0372(9) 0.0218(7) 0.0402(9) -0.0064(7) -0.0048(7) 0.0126(6)
N1 0.0152(7) 0.0165(6) 0.0131(7) -0.0006(5) -0.0010(5) 0.0012(5)
N3 0.0142(7) 0.0156(7) 0.0182(7) -0.0021(5) -0.0016(5) 0.0033(5)
N6 0.0169(8) 0.0121(6) 0.0238(8) -0.0010(5) 0.0031(6) -0.0035(5)
N5 0.0240(9) 0.0099(6) 0.0235(8) -0.0007(5) -0.0114(6) -0.0014(6)
N7 0.0199(9) 0.0303(8) 0.0173(8) -0.0081(6) 0.0037(6) -0.0058(6)
N4 0.0170(8) 0.0244(7) 0.0210(8) -0.0080(6) -0.0085(6) 0.0078(6)
C4 0.0131(9) 0.0161(7) 0.0160(8) -0.0017(6) 0.0008(6) 0.0001(6)
C7 0.0138(8) 0.0127(7) 0.0162(8) -0.0002(6) -0.0009(6) -0.0006(6)
C2 0.0155(8) 0.0125(7) 0.0176(8) -0.0022(6) 0.0036(6) -0.0027(6)
C3 0.0204(9) 0.0172(8) 0.0144(8) 0.0018(6) -0.0027(6) -0.0043(6)
C1 0.0149(9) 0.0143(7) 0.0131(8) -0.0025(6) 0.0027(6) -0.0020(6)
C5 0.0141(9) 0.0128(7) 0.0152(8) 0.0001(6) -0.0019(6) 0.0008(6)
C6 0.0184(9) 0.0138(7) 0.0178(8) 0.0020(6) -0.0056(7) -0.0009(6)

loop_
_atom_type_symbol
_atom_type_description
_atom_type_scat_dispersion_real
_atom_type_scat_dispersion_imag
_atom_type_scat_source
C C 0.0033 0.0016 'International Tables Vol C Tables 4.2.6.8 and 6.1.1.4'
H H 0.0000 0.0000 'International Tables Vol C Tables 4.2.6.8 and 6.1.1.4'
N N 0.0061 0.0033 'International Tables Vol C Tables 4.2.6.8 and 6.1.1.4'
O O 0.0106 0.0060 'International Tables Vol C Tables 4.2.6.8 and 6.1.1.4'

loop_
_geom_angle_atom_site_label_1
_geom_angle_atom_site_label_2
_geom_angle_atom_site_label_3
_geom_angle
N7 O9 C1 117.74(13)
O1 N2 O2 125.79(17)
O1 N2 N1 117.06(16)
O2 N2 N1 117.01(16)
N2 N1 C5 117.03(14)
N2 N1 C7 118.18(15)
C5 N1 C7 113.95(14)
N4 N3 C6 115.81(14)
N4 N3 C7 115.67(15)
C6 N3 C7 113.63(14)
O6 N6 O5 125.62(16)
O6 N6 N5 117.42(16)
O5 N6 N5 116.93(17)
N6 N5 C6 122.42(15)
N6 N5 C5 121.87(16)
C6 N5 C5 115.45(13)
O8 N7 O7 129.35(18)
O8 N7 O9 111.97(16)
O7 N7 O9 118.66(16)
O4 N4 O3 126.04(18)
O4 N4 N3 116.25(15)
O3 N4 N3 117.60(18)
C1 C4 C5 108.09(14)
C1 C4 H4A 110.1
C5 C4 H4A 110.1
C1 C4 H4B 110.1
C5 C4 H4B 110.1
H4A C4 H4B 108.4
N3 C7 N1 110.75(13)
N3 C7 C2 106.70(14)
N1 C7 C2 106.69(14)
N3 C7 H7 110.8
N1 C7 H7 110.8
C2 C7 H7 110.8
C1 C2 C7 108.76(13)
C1 C2 H2A 109.9
C7 C2 H2A 109.9
C1 C2 H2B 109.9
C7 C2 H2B 109.9
H2A C2 H2B 108.3
C1 C3 C6 107.72(14)
C1 C3 H3A 110.2
C6 C3 H3A 110.2
C1 C3 H3B 110.2
C6 C3 H3B 110.2
H3A C3 H3B 108.5
O9 C1 C3 113.61(15)
O9 C1 C4 111.91(14)
C3 C1 C4 110.89(14)
O9 C1 C2 100.81(12)
C3 C1 C2 109.03(15)
C4 C1 C2 110.10(15)
N1 C5 N5 108.58(15)
N1 C5 C4 107.31(13)
N5 C5 C4 107.78(14)
N1 C5 H5A 111.0
N5 C5 H5A 111.0
C4 C5 H5A 111.0
N5 C6 N3 108.44(15)
N5 C6 C3 108.73(15)
N3 C6 C3 107.07(15)
N5 C6 H6 110.8
N3 C6 H6 110.8
C3 C6 H6 110.8

loop_
_geom_bond_atom_site_label_1
_geom_bond_atom_site_label_2
_geom_bond_distance
O1 N2 1.220(2)
O2 N2 1.218(2)
O9 N7 1.415(2)
O9 C1 1.470(2)
O6 N6 1.221(2)
O5 N6 1.229(2)
O4 N4 1.221(2)
O8 N7 1.202(2)
N2 N1 1.403(2)
O7 N7 1.206(2)
O3 N4 1.223(2)
N1 C5 1.466(2)
N1 C7 1.476(2)
N3 N4 1.402(2)
N3 C6 1.470(2)
N3 C7 1.475(2)
N6 N5 1.363(2)
N5 C6 1.461(2)
N5 C5 1.468(2)
C4 C1 1.528(2)
C4 C5 1.534(2)
C4 H4A 0.9700
C4 H4B 0.9700
C7 C2 1.530(2)
C7 H7 0.9800
C2 C1 1.528(2)
C2 H2A 0.9700
C2 H2B 0.9700
C3 C1 1.527(2)
C3 C6 1.539(3)
C3 H3A 0.9700
C3 H3B 0.9700
C5 H5A 0.9800
C6 H6 0.9800

loop_
_geom_torsion_atom_site_label_1
_geom_torsion_atom_site_label_2
_geom_torsion_atom_site_label_3
_geom_torsion_atom_site_label_4
_geom_torsion
O1 N2 N1 C5 164.57(15)
O2 N2 N1 C5 -19.5(2)
O1 N2 N1 C7 22.4(2)
O2 N2 N1 C7 -161.71(15)
O6 N6 N5 C6 175.65(18)
O5 N6 N5 C6 -6.0(3)
O6 N6 N5 C5 1.7(3)
O5 N6 N5 C5 -179.93(17)
C1 O9 N7 O8 162.15(17)
C1 O9 N7 O7 -19.4(3)
C6 N3 N4 O4 -175.40(16)
C7 N3 N4 O4 -38.8(2)
C6 N3 N4 O3 8.1(2)
C7 N3 N4 O3 144.67(18)
N4 N3 C7 N1 -84.71(19)
C6 N3 C7 N1 52.81(19)
N4 N3 C7 C2 159.55(15)
C6 N3 C7 C2 -62.93(18)
N2 N1 C7 N3 90.90(18)
C5 N1 C7 N3 -52.43(18)
N2 N1 C7 C2 -153.35(14)
C5 N1 C7 C2 63.32(17)
N3 C7 C2 C1 59.58(18)
N1 C7 C2 C1 -58.84(18)
N7 O9 C1 C3 73.2(2)
N7 O9 C1 C4 -53.3(2)
N7 O9 C1 C2 -170.31(15)
C6 C3 C1 O9 173.04(14)
C6 C3 C1 C4 -59.90(19)
C6 C3 C1 C2 61.49(18)
C5 C4 C1 O9 -171.07(13)
C5 C4 C1 C3 60.95(18)
C5 C4 C1 C2 -59.81(18)
C7 C2 C1 O9 178.53(14)
C7 C2 C1 C3 -61.66(18)
C7 C2 C1 C4 60.21(19)
N2 N1 C5 N5 -91.21(18)
C7 N1 C5 N5 52.56(17)
N2 N1 C5 C4 152.54(14)
C7 N1 C5 C4 -63.69(18)
N6 N5 C5 N1 118.77(18)
C6 N5 C5 N1 -55.6(2)
N6 N5 C5 C4 -125.28(18)
C6 N5 C5 C4 60.4(2)
C1 C4 C5 N1 59.04(17)
C1 C4 C5 N5 -57.73(18)
N6 N5 C6 N3 -118.29(18)
C5 N5 C6 N3 56.0(2)
N6 N5 C6 C3 125.62(18)
C5 N5 C6 C3 -60.1(2)
N4 N3 C6 N5 83.91(18)
C7 N3 C6 N5 -53.55(19)
N4 N3 C6 C3 -158.93(15)
C7 N3 C6 C3 63.61(18)
C1 C3 C6 N5 56.62(19)
C1 C3 C6 N3 -60.34(18)
